data_7103531
loop_
_publ_author_name
'Nayak, Sanjit'
'Lan, Yanhua'
'Cl\'erac, Rodolphe'
'Anson, Christopher E'
'Powell, Annie K'

_publ_section_title
;
 Concentric Archimedean polyhedra: Mn(III)(12)Mn(II)(9) aggregates
 linked into a cubic network.
;
_journal_issue 44
_journal_name_full 'Chemical communications (Cambridge, England)'
_journal_page_first 5698
_journal_page_last 5700
_journal_paper_doi 10.1039/b811370j
_journal_year 2008
_chemical_formula_sum 'C36 H102 Cl4 Mn22 N36 O59'
_chemical_formula_weight 3334.02
_chemical_name_systematic
;
?
;
_space_group_IT_number 205
_symmetry_cell_setting cubic
_symmetry_space_group_name_Hall '-P 2ac 2ab 3'
_symmetry_space_group_name_H-M 'P a -3'
_atom_sites_solution_hydrogens geom
_atom_sites_solution_primary direct
_atom_sites_solution_secondary difmap
_audit_creation_method SHELXL-97
_cell_angle_alpha 90.00
_cell_angle_beta 90.00
_cell_angle_gamma 90.00
_cell_formula_units_Z 4
_cell_length_a 21.6500(7)
_cell_length_b 21.6500(7)
_cell_length_c 21.6500(7)
_cell_measurement_reflns_used 11212
_cell_measurement_temperature 100(2)
_cell_measurement_theta_max 28.07
_cell_measurement_theta_min 2.31
_cell_volume 10147.8(6)
_computing_cell_refinement 'SMART-NT 5.6 (Bruker AXS Inc., 2005)'
_computing_data_collection 'SMART-NT 5.6 (Bruker AXS Inc., 2005)'
_computing_data_reduction 'SAINT+ 6.45 (Bruker AXS Inc., 2003)'
_computing_molecular_graphics 'SHELXTL 6.14 (BrukerAXS Inc., 2003)'
_computing_publication_material 'SHELXTL 6.14 (BrukerAXS Inc., 2003)'
_computing_structure_refinement 'SHELXTL 6.14 (BrukerAXS Inc., 2003)'
_computing_structure_solution 'SHELXTL 6.14 (BrukerAXS Inc., 2003)'
_diffrn_ambient_temperature 100(2)
_diffrn_detector_area_resol_mean 8.333
_diffrn_measured_fraction_theta_full 0.993
_diffrn_measured_fraction_theta_max 0.994
_diffrn_measurement_device_type 'Bruker SMART Apex'
_diffrn_measurement_method 'CCD area detector'
_diffrn_radiation_monochromator graphite
_diffrn_radiation_source 'rotating anode'
_diffrn_radiation_type MoK\a
_diffrn_radiation_wavelength 0.71073
_diffrn_reflns_av_R_equivalents 0.0383
_diffrn_reflns_av_sigmaI/netI 0.0122
_diffrn_reflns_limit_h_max 27
_diffrn_reflns_limit_h_min -27
_diffrn_reflns_limit_k_max 27
_diffrn_reflns_limit_k_min -27
_diffrn_reflns_limit_l_max 27
_diffrn_reflns_limit_l_min -27
_diffrn_reflns_number 66744
_diffrn_reflns_theta_full 25.00
_diffrn_reflns_theta_max 27.10
_diffrn_reflns_theta_min 2.82
_exptl_absorpt_coefficient_mu 2.848
_exptl_absorpt_correction_T_max 0.682
_exptl_absorpt_correction_T_min 0.587
_exptl_absorpt_correction_type multi-scan
_exptl_absorpt_process_details 'SADABS (Bruker AXS Inc., 2005)'
_exptl_crystal_colour black
_exptl_crystal_density_diffrn 2.182
_exptl_crystal_density_method 'not measured'
_exptl_crystal_description block
_exptl_crystal_F_000 6640
_exptl_crystal_size_max 0.23
_exptl_crystal_size_mid 0.22
_exptl_crystal_size_min 0.15
_refine_diff_density_max 1.165
_refine_diff_density_min -1.543
_refine_diff_density_rms 0.139
_refine_ls_extinction_method none
_refine_ls_goodness_of_fit_ref 1.056
_refine_ls_hydrogen_treatment constr
_refine_ls_matrix_type full
_refine_ls_number_parameters 292
_refine_ls_number_reflns 3719
_refine_ls_number_restraints 22
_refine_ls_restrained_S_all 1.072
_refine_ls_R_factor_all 0.0583
_refine_ls_R_factor_gt 0.0511
_refine_ls_shift/su_max 0.001
_refine_ls_shift/su_mean 0.000
_refine_ls_structure_factor_coef Fsqd
_refine_ls_weighting_details 'calc w=1/[\s^2^(Fo^2^)+(0.1220P)^2^+8.8401P] where P=(Fo^2^+2Fc^2^)/3'
_refine_ls_weighting_scheme calc
_refine_ls_wR_factor_gt 0.1573
_refine_ls_wR_factor_ref 0.1652
_reflns_number_gt 3227
_reflns_number_total 3719
_reflns_threshold_expression >2sigma(I)
_cod_data_source_file b811370j.txt
_cod_data_source_block sms406
_cod_database_code 7103531

loop_
_symmetry_equiv_pos_as_xyz
'x, y, z'
'-x+1/2, -y, z+1/2'
'-x, y+1/2, -z+1/2'
'x+1/2, -y+1/2, -z'
'z, x, y'
'z+1/2, -x+1/2, -y'
'-z+1/2, -x, y+1/2'
'-z, x+1/2, -y+1/2'
'y, z, x'
'-y, z+1/2, -x+1/2'
'y+1/2, -z+1/2, -x'
'-y+1/2, -z, x+1/2'
'-x, -y, -z'
'x-1/2, y, -z-1/2'
'x, -y-1/2, z-1/2'
'-x-1/2, y-1/2, z'
'-z, -x, -y'
'-z-1/2, x-1/2, y'
'z-1/2, x, -y-1/2'
'z, -x-1/2, y-1/2'
'-y, -z, -x'
'y, -z-1/2, x-1/2'
'-y-1/2, z-1/2, x'
'y-1/2, z, -x-1/2'

loop_
_atom_site_label
_atom_site_type_symbol
_atom_site_fract_x
_atom_site_fract_y
_atom_site_fract_z
_atom_site_U_iso_or_equiv
_atom_site_adp_type
_atom_site_occupancy
_atom_site_symmetry_multiplicity
_atom_site_calc_flag
_atom_site_refinement_flags
_atom_site_disorder_assembly
_atom_site_disorder_group
Mn1 Mn 0.5000 0.5000 0.0000 0.0267(3) Uani 1 6 d S . .
Mn2 Mn 0.52387(3) 0.35844(3) -0.04643(3) 0.0315(2) Uani 1 1 d . A .
Mn3 Mn 0.39453(3) 0.39567(3) 0.02305(3) 0.0327(2) Uani 1 1 d . A .
Mn4 Mn 0.65186(3) 0.34814(3) -0.15186(3) 0.0405(3) Uani 1 3 d S . .
Mn5 Mn 0.46081(4) 0.24616(3) 0.05913(3) 0.0443(2) Uani 1 1 d . . .
O1 O 0.56317(12) 0.43683(12) -0.06317(12) 0.0299(9) Uani 1 3 d S . .
O2 O 0.48392(12) 0.39621(12) 0.02416(12) 0.0298(5) Uani 1 1 d . . .
O3 O 0.56788(15) 0.31868(14) -0.11005(15) 0.0451(7) Uani 1 1 d . A .
C1A C 0.5635(5) 0.2537(4) -0.1115(4) 0.053(2) Uani 0.75 1 d PD A 1
H1A H 0.5591 0.2384 -0.1548 0.063 Uiso 0.75 1 calc PR A 1
C1B C 0.5435(12) 0.2527(14) -0.1179(11) 0.041(6) Uiso 0.25 1 d PD A 2
H1B1 H 0.5072 0.2526 -0.1458 0.050 Uiso 0.25 1 calc PR A 2
H1B2 H 0.5759 0.2261 -0.1362 0.050 Uiso 0.25 1 calc PR A 2
O4 O 0.49892(16) 0.27829(13) -0.02509(14) 0.0447(7) Uani 1 1 d . A .
C2A C 0.5110(4) 0.2345(3) -0.0736(4) 0.0527(17) Uani 0.75 1 d PD A 1
H2A1 H 0.4739 0.2306 -0.1001 0.063 Uiso 0.75 1 calc PR A 1
H2A2 H 0.5197 0.1935 -0.0553 0.063 Uiso 0.75 1 calc PR A 1
C2B C 0.5252(8) 0.2283(9) -0.0542(8) 0.029(4) Uiso 0.25 1 d PD A 2
H2B H 0.4933 0.1953 -0.0593 0.034 Uiso 0.25 1 calc PR A 2
C3A C 0.6254(4) 0.2308(4) -0.0820(5) 0.076(2) Uani 0.75 1 d PD A 1
H3A1 H 0.6278 0.2444 -0.0384 0.092 Uiso 0.75 1 calc PR A 1
H3A2 H 0.6271 0.1851 -0.0829 0.092 Uiso 0.75 1 calc PR A 1
O5A O 0.6793(3) 0.2575(2) -0.1184(3) 0.0676(14) Uani 0.75 1 d P A 1
H5A H 0.7180 0.2381 -0.1253 0.081 Uiso 0.75 1 calc PR A 1
N91B N 0.7052(8) 0.2559(6) -0.1432(7) 0.038(3) Uiso 0.25 1 d PD A 2
N92B N 0.6945(10) 0.2051(6) -0.1515(10) 0.068(5) Uiso 0.25 1 d PD A 2
N93B N 0.6851(11) 0.1521(6) -0.1506(11) 0.072(5) Uiso 0.25 1 d PD A 2
C3B C 0.5752(6) 0.2050(7) -0.0130(7) 0.031(3) Uiso 0.25 1 d PD A 2
H3B1 H 0.5964 0.1692 -0.0318 0.037 Uiso 0.25 1 calc PR A 2
H3B2 H 0.6060 0.2377 -0.0046 0.037 Uiso 0.25 1 calc PR A 2
O5B O 0.5446(7) 0.1876(7) 0.0417(7) 0.036(3) Uiso 0.25 1 d P A 2
H5B H 0.5577 0.1550 0.0680 0.044 Uiso 0.25 1 calc PR A 2
O9A O 0.5412(5) 0.1759(4) 0.0638(4) 0.112(3) Uani 0.75 1 d P A 1
O6 O 0.38980(15) 0.31290(14) 0.05002(15) 0.0444(7) Uani 1 1 d . A .
C4A C 0.3303(3) 0.2944(3) 0.0683(4) 0.0466(14) Uani 0.75 1 d PD A 3
H4A1 H 0.3245 0.3026 0.1130 0.056 Uiso 0.75 1 calc PR A 3
H4A2 H 0.3250 0.2496 0.0612 0.056 Uiso 0.75 1 calc PR A 3
C4B C 0.3227(15) 0.2905(13) 0.0432(13) 0.066(9) Uiso 0.25 1 d PD A 4
H4B H 0.3136 0.2630 0.0792 0.079 Uiso 0.25 1 calc PR A 4
O7 O 0.30822(14) 0.39025(14) 0.01828(16) 0.0465(7) Uani 1 1 d . . .
C5A C 0.2842(4) 0.3292(4) 0.0323(4) 0.0491(18) Uani 0.75 1 d PD A 3
H5A1 H 0.2453 0.3332 0.0569 0.059 Uiso 0.75 1 calc PR A 3
C5B C 0.2784(14) 0.3454(12) 0.0468(14) 0.051(8) Uiso 0.25 1 d PD A 4
H5B1 H 0.2390 0.3360 0.0257 0.061 Uiso 0.25 1 calc PR A 4
H5B2 H 0.2697 0.3566 0.0902 0.061 Uiso 0.25 1 calc PR A 4
C6A C 0.2699(5) 0.2996(4) -0.0294(4) 0.074(2) Uani 0.75 1 d PD A 3
H6A H 0.3085 0.2921 -0.0528 0.089 Uiso 0.75 1 calc PR A 3
H6B H 0.2485 0.2597 -0.0233 0.089 Uiso 0.75 1 calc PR A 3
O8A O 0.2304(3) 0.3421(3) -0.0629(3) 0.0754(17) Uani 0.75 1 d P A 3
H8A H 0.2006 0.3290 -0.0923 0.090 Uiso 0.75 1 calc PR A 3
O21B O 0.1976(12) 0.3555(11) -0.0797(12) 0.089(6) Uiso 0.25 1 d P B 4
O23A O 0.2073(5) 0.2880(4) -0.1760(5) 0.115(3) Uiso 0.75 1 d P C 3
C6B C 0.3259(16) 0.2503(14) -0.0136(13) 0.083(8) Uiso 0.25 1 d PD A 4
H6B1 H 0.2861 0.2290 -0.0213 0.100 Uiso 0.25 1 calc PR A 4
H6B2 H 0.3373 0.2746 -0.0507 0.100 Uiso 0.25 1 calc PR A 4
O8B O 0.3758(10) 0.2054(10) 0.0035(10) 0.084(5) Uiso 0.25 1 d P A 4
H8B H 0.3734 0.1629 -0.0073 0.101 Uiso 0.25 1 calc PR A 4
N11 N 0.44131(19) 0.38430(17) -0.10111(19) 0.0473(9) Uani 1 1 d U . .
N12A N 0.4185(16) 0.3411(12) -0.1345(15) 0.048(4) Uani 0.50 1 d PU D 5
N13A N 0.399(2) 0.3044(14) -0.1656(19) 0.096(8) Uani 0.50 1 d PU D 5
N12B N 0.4298(17) 0.3535(13) -0.1447(15) 0.058(6) Uani 0.50 1 d PU D 6
N13B N 0.418(2) 0.3203(13) -0.1827(17) 0.121(14) Uani 0.50 1 d PU D 6
N21A N 0.4041(3) 0.1675(3) 0.0251(4) 0.0639(17) Uani 0.75 1 d PDU A 3
N22A N 0.4197(4) 0.1157(3) 0.0303(5) 0.100(3) Uani 0.75 1 d PDU A 3
N23A N 0.4320(6) 0.0626(4) 0.0480(5) 0.109(3) Uani 0.75 1 d PDU A 3
O23B O 0.4273(10) 0.0705(11) -0.0080(10) 0.085(5) Uiso 0.25 1 d P A 4
Mn6 Mn 0.5000 0.0000 0.0000 0.0488(4) Uani 1 6 d S . .

loop_
_atom_site_aniso_label
_atom_site_aniso_U_11
_atom_site_aniso_U_22
_atom_site_aniso_U_33
_atom_site_aniso_U_23
_atom_site_aniso_U_13
_atom_site_aniso_U_12
Mn1 0.0267(3) 0.0267(3) 0.0267(3) 0.0005(3) -0.0005(3) -0.0005(3)
Mn2 0.0350(3) 0.0273(3) 0.0323(3) -0.0007(2) 0.0020(2) 0.0002(2)
Mn3 0.0303(3) 0.0307(3) 0.0373(3) 0.0032(2) -0.0010(2) -0.0052(2)
Mn4 0.0405(3) 0.0405(3) 0.0405(3) -0.0051(2) 0.0051(2) 0.0051(2)
Mn5 0.0548(4) 0.0323(3) 0.0458(4) 0.0057(3) 0.0011(3) -0.0056(3)
O1 0.0299(9) 0.0299(9) 0.0299(9) -0.0002(10) 0.0002(10) 0.0002(10)
O2 0.0318(12) 0.0287(12) 0.0290(13) 0.0011(10) -0.0004(9) -0.0013(10)
O3 0.0508(17) 0.0345(15) 0.0501(17) -0.0082(12) 0.0127(14) -0.0018(13)
C1A 0.065(6) 0.036(3) 0.058(4) -0.015(3) 0.008(4) -0.006(4)
O4 0.063(2) 0.0272(14) 0.0434(16) -0.0020(12) 0.0084(14) -0.0027(13)
C2A 0.069(5) 0.041(3) 0.048(4) -0.007(3) 0.003(4) -0.003(3)
C3A 0.087(6) 0.055(4) 0.087(6) 0.005(4) -0.007(5) 0.012(4)
O5A 0.071(4) 0.050(3) 0.082(4) 0.001(3) -0.009(3) 0.007(2)
O9A 0.168(9) 0.083(5) 0.084(6) 0.013(4) -0.007(6) 0.041(5)
O6 0.0437(16) 0.0368(15) 0.0527(18) 0.0118(13) -0.0017(13) -0.0117(12)
C4A 0.041(3) 0.038(3) 0.061(5) 0.016(3) 0.000(3) -0.009(2)
O7 0.0333(15) 0.0403(16) 0.066(2) 0.0064(14) -0.0030(13) -0.0098(12)
C5A 0.039(3) 0.037(4) 0.071(5) 0.010(4) -0.002(3) -0.012(3)
C6A 0.085(6) 0.047(4) 0.090(6) 0.006(4) -0.035(5) -0.016(4)
O8A 0.083(4) 0.054(3) 0.089(4) 0.007(3) -0.040(3) -0.017(3)
N11 0.052(2) 0.0357(18) 0.054(2) -0.0077(16) -0.0178(17) 0.0050(16)
N12A 0.057(9) 0.030(9) 0.056(9) -0.008(7) -0.015(6) -0.002(7)
N13A 0.129(17) 0.055(11) 0.104(17) -0.021(9) -0.060(13) -0.002(9)
N12B 0.078(16) 0.033(10) 0.062(12) -0.009(8) -0.029(10) -0.005(7)
N13B 0.18(3) 0.069(17) 0.11(2) -0.049(14) -0.09(2) 0.049(17)
N21A 0.044(3) 0.041(3) 0.106(5) -0.006(3) 0.009(3) -0.008(2)
N22A 0.062(4) 0.053(4) 0.185(10) -0.034(5) 0.019(5) -0.004(3)
N23A 0.140(9) 0.076(5) 0.111(7) -0.011(5) 0.039(6) 0.042(5)
Mn6 0.0488(4) 0.0488(4) 0.0488(4) -0.0049(4) 0.0049(4) -0.0049(4)

loop_
_atom_type_symbol
_atom_type_description
_atom_type_scat_dispersion_real
_atom_type_scat_dispersion_imag
_atom_type_scat_source
C C 0.0033 0.0016 'International Tables Vol C Tables 4.2.6.8 and 6.1.1.4'
H H 0.0000 0.0000 'International Tables Vol C Tables 4.2.6.8 and 6.1.1.4'
N N 0.0061 0.0033 'International Tables Vol C Tables 4.2.6.8 and 6.1.1.4'
O O 0.0106 0.0060 'International Tables Vol C Tables 4.2.6.8 and 6.1.1.4'
Mn Mn 0.3368 0.7283 'International Tables Vol C Tables 4.2.6.8 and 6.1.1.4'
Cl Cl 0.1484 0.1585 'International Tables Vol C Tables 4.2.6.8 and 6.1.1.4'

loop_
_geom_angle_atom_site_label_1
_geom_angle_atom_site_label_2
_geom_angle_atom_site_label_3
_geom_angle
_geom_angle_site_symmetry_1
_geom_angle_site_symmetry_3
_geom_angle_publ_flag
O2 Mn1 O2 109.04(7) 10_655 . ?
O2 Mn1 O2 70.96(7) 10_655 19_656 ?
O2 Mn1 O2 70.96(7) . 19_656 ?
O2 Mn1 O2 70.96(7) 10_655 13_665 ?
O2 Mn1 O2 180.0 . 13_665 ?
O2 Mn1 O2 109.04(7) 19_656 13_665 ?
O2 Mn1 O2 109.04(7) 10_655 7_564 ?
O2 Mn1 O2 109.04(7) . 7_564 ?
O2 Mn1 O2 180.00(13) 19_656 7_564 ?
O2 Mn1 O2 70.96(7) 13_665 7_564 ?
O2 Mn1 O2 180.000(1) 10_655 22_565 ?
O2 Mn1 O2 70.96(7) . 22_565 ?
O2 Mn1 O2 109.04(7) 19_656 22_565 ?
O2 Mn1 O2 109.04(7) 13_665 22_565 ?
O2 Mn1 O2 70.96(7) 7_564 22_565 ?
O2 Mn1 O1 109.90(6) 10_655 13_665 ?
O2 Mn1 O1 109.90(6) . 13_665 ?
O2 Mn1 O1 70.10(6) 19_656 13_665 ?
O2 Mn1 O1 70.10(6) 13_665 13_665 ?
O2 Mn1 O1 109.90(6) 7_564 13_665 ?
O2 Mn1 O1 70.10(6) 22_565 13_665 ?
O2 Mn1 O1 70.10(6) 10_655 . ?
O2 Mn1 O1 70.10(6) . . ?
O2 Mn1 O1 109.90(6) 19_656 . ?
O2 Mn1 O1 109.90(6) 13_665 . ?
O2 Mn1 O1 70.10(6) 7_564 . ?
O2 Mn1 O1 109.90(6) 22_565 . ?
O1 Mn1 O1 180.0(2) 13_665 . ?
O4 Mn2 O3 84.43(13) . . ?
O4 Mn2 O1 170.26(13) . . ?
O3 Mn2 O1 92.38(15) . . ?
O4 Mn2 O2 93.88(12) . . ?
O3 Mn2 O2 174.85(14) . . ?
O1 Mn2 O2 88.51(15) . . ?
O4 Mn2 N11 97.64(15) . . ?
O3 Mn2 N11 97.63(15) . . ?
O1 Mn2 N11 91.90(11) . . ?
O2 Mn2 N11 87.40(13) . . ?
O7 Mn3 O6 84.47(14) . . ?
O7 Mn3 O2 92.92(12) . 22_565 ?
O6 Mn3 O2 171.78(13) . 22_565 ?
O7 Mn3 O2 175.94(13) . . ?
O6 Mn3 O2 93.22(12) . . ?
O2 Mn3 O2 88.92(15) 22_565 . ?
O7 Mn3 N11 96.83(15) . 19_656 ?
O6 Mn3 N11 98.29(15) . 19_656 ?
O2 Mn3 N11 89.75(13) 22_565 19_656 ?
O2 Mn3 N11 86.79(13) . 19_656 ?
O3 Mn4 O3 91.15(11) 7_564 . ?
O3 Mn4 O3 91.15(11) 7_564 10_655 ?
O3 Mn4 O3 91.15(11) . 10_655 ?
O3 Mn4 O5A 90.98(19) 7_564 10_655 ?
O3 Mn4 O5A 170.7(2) . 10_655 ?
O3 Mn4 O5A 79.7(2) 10_655 10_655 ?
O3 Mn4 O5A 170.7(2) 7_564 . ?
O3 Mn4 O5A 79.7(2) . . ?
O3 Mn4 O5A 90.98(19) 10_655 . ?
O5A Mn4 O5A 98.3(3) 10_655 . ?
O3 Mn4 O5A 79.7(2) 7_564 7_564 ?
O3 Mn4 O5A 90.98(19) . 7_564 ?
O3 Mn4 O5A 170.7(2) 10_655 7_564 ?
O5A Mn4 O5A 98.4(3) 10_655 7_564 ?
O5A Mn4 O5A 98.4(3) . 7_564 ?
O3 Mn4 N91B 166.7(4) 7_564 . ?
O3 Mn4 N91B 97.7(4) . . ?
O3 Mn4 N91B 98.5(4) 10_655 . ?
O5A Mn4 N91B 81.9(5) 10_655 . ?
O5A Mn4 N91B 90.2(5) 7_564 . ?
O3 Mn4 N91B 98.5(4) 7_564 10_655 ?
O3 Mn4 N91B 166.7(4) . 10_655 ?
O3 Mn4 N91B 97.7(4) 10_655 10_655 ?
O5A Mn4 N91B 19.6(4) 10_655 10_655 ?
O5A Mn4 N91B 90.2(5) . 10_655 ?
O5A Mn4 N91B 81.9(5) 7_564 10_655 ?
N91B Mn4 N91B 71.3(6) . 10_655 ?
O3 Mn4 N91B 97.7(4) 7_564 7_564 ?
O3 Mn4 N91B 98.5(4) . 7_564 ?
O3 Mn4 N91B 166.7(4) 10_655 7_564 ?
O5A Mn4 N91B 90.2(5) 10_655 7_564 ?
O5A Mn4 N91B 81.9(5) . 7_564 ?
N91B Mn4 N91B 71.3(6) . 7_564 ?
N91B Mn4 N91B 71.3(6) 10_655 7_564 ?
O4 Mn5 O6 88.77(12) . . ?
O4 Mn5 O7 90.47(12) . 19_656 ?
O6 Mn5 O7 92.39(13) . 19_656 ?
O4 Mn5 O8A 165.25(18) . 19_656 ?
O6 Mn5 O8A 91.5(2) . 19_656 ?
O7 Mn5 O8A 74.79(18) 19_656 19_656 ?
O4 Mn5 N21A 100.4(2) . . ?
O6 Mn5 N21A 95.21(18) . . ?
O7 Mn5 N21A 166.8(2) 19_656 . ?
O8A Mn5 N21A 94.2(3) 19_656 . ?
O4 Mn5 O5B 74.1(4) . . ?
O6 Mn5 O5B 162.9(4) . . ?
O7 Mn5 O5B 88.3(4) 19_656 . ?
O8A Mn5 O5B 105.1(4) 19_656 . ?
N21A Mn5 O5B 87.6(4) . . ?
O4 Mn5 O21B 171.9(7) . 19_656 ?
O6 Mn5 O21B 96.3(6) . 19_656 ?
O7 Mn5 O21B 95.6(7) 19_656 19_656 ?
N21A Mn5 O21B 72.9(7) . 19_656 ?
O5B Mn5 O21B 100.6(7) . 19_656 ?
O4 Mn5 O9A 87.7(3) . . ?
O6 Mn5 O9A 176.5(3) . . ?
O7 Mn5 O9A 87.3(3) 19_656 . ?
O8A Mn5 O9A 91.8(3) 19_656 . ?
N21A Mn5 O9A 85.8(3) . . ?
O21B Mn5 O9A 87.2(7) 19_656 . ?
O4 Mn5 O8B 89.3(5) . . ?
O6 Mn5 O8B 69.1(6) . . ?
O7 Mn5 O8B 161.5(6) 19_656 . ?
O8A Mn5 O8B 104.6(5) 19_656 . ?
O5B Mn5 O8B 109.4(7) . . ?
O21B Mn5 O8B 86.7(8) 19_656 . ?
O9A Mn5 O8B 111.2(6) . . ?
Mn2 O1 Mn2 117.95(6) . 10_655 ?
Mn2 O1 Mn2 117.95(6) . 7_564 ?
Mn2 O1 Mn2 117.95(6) 10_655 7_564 ?
Mn2 O1 Mn1 98.31(13) . . ?
Mn2 O1 Mn1 98.30(13) 10_655 . ?
Mn2 O1 Mn1 98.30(13) 7_564 . ?
Mn3 O2 Mn3 116.72(13) 19_656 . ?
Mn3 O2 Mn2 120.33(14) 19_656 . ?
Mn3 O2 Mn2 115.73(13) . . ?
Mn3 O2 Mn1 98.87(10) 19_656 . ?
Mn3 O2 Mn1 98.76(11) . . ?
Mn2 O2 Mn1 99.38(11) . . ?
C1A O3 Mn2 116.0(4) . . ?
C1B O3 Mn2 109.5(9) . . ?
C1A O3 Mn4 110.3(4) . . ?
C1B O3 Mn4 121.7(10) . . ?
Mn2 O3 Mn4 127.31(16) . . ?
O3 C1A C2A 108.9(6) . . ?
O3 C1A C3A 104.4(7) . . ?
C2A C1A C3A 110.3(8) . . ?
O3 C1A H1A 111.0 . . ?
C2A C1A H1A 111.0 . . ?
C3A C1A H1A 111.0 . . ?
C2B C1B O3 108.1(19) . . ?
C2B C1B H1B1 110.1 . . ?
O3 C1B H1B1 110.1 . . ?
C2B C1B H1B2 110.1 . . ?
O3 C1B H1B2 110.1 . . ?
H1B1 C1B H1B2 108.4 . . ?
C2B O4 Mn2 119.7(8) . . ?
C2A O4 Mn2 112.2(4) . . ?
C2B O4 Mn5 107.3(7) . . ?
C2A O4 Mn5 118.9(4) . . ?
Mn2 O4 Mn5 128.90(15) . . ?
O4 C2A C1A 111.3(6) . . ?
O4 C2A H2A1 109.4 . . ?
C1A C2A H2A1 109.4 . . ?
O4 C2A H2A2 109.4 . . ?
C1A C2A H2A2 109.4 . . ?
H2A1 C2A H2A2 108.0 . . ?
O4 C2B C3B 107.0(13) . . ?
O4 C2B C1B 104.4(16) . . ?
C3B C2B C1B 118.0(16) . . ?
O4 C2B H2B 109.0 . . ?
C3B C2B H2B 109.0 . . ?
C1B C2B H2B 109.0 . . ?
O5A C3A C1A 109.0(7) . . ?
O5A C3A H3A1 109.9 . . ?
C1A C3A H3A1 109.9 . . ?
O5A C3A H3A2 109.9 . . ?
C1A C3A H3A2 109.9 . . ?
H3A1 C3A H3A2 108.3 . . ?
C3A O5A Mn4 107.8(5) . . ?
C3A O5A H5A 126.1 . . ?
Mn4 O5A H5A 126.1 . . ?
N92B N91B Mn4 136.0(16) . . ?
N91B N92B N93B 170(3) . . ?
O5B C3B C2B 104.7(12) . . ?
O5B C3B H3B1 110.8 . . ?
C2B C3B H3B1 110.8 . . ?
O5B C3B H3B2 110.8 . . ?
C2B C3B H3B2 110.8 . . ?
H3B1 C3B H3B2 108.9 . . ?
C3B O5B Mn5 111.7(10) . . ?
C3B O5B H5B 124.1 . . ?
Mn5 O5B H5B 124.1 . . ?
C4A O6 Mn3 114.0(3) . . ?
C4B O6 Mn3 108.7(11) . . ?
C4A O6 Mn5 116.4(3) . . ?
C4B O6 Mn5 118.6(10) . . ?
Mn3 O6 Mn5 129.55(16) . . ?
O6 C4A C5A 109.0(5) . . ?
O6 C4A H4A1 109.9 . . ?
C5A C4A H4A1 109.9 . . ?
O6 C4A H4A2 109.9 . . ?
C5A C4A H4A2 109.9 . . ?
H4A1 C4A H4A2 108.3 . . ?
C6B C4B C5B 121(3) . . ?
C6B C4B O6 103(2) . . ?
C5B C4B O6 110(2) . . ?
C6B C4B H4B 107.5 . . ?
C5B C4B H4B 107.5 . . ?
O6 C4B H4B 107.5 . . ?
C5B O7 Mn3 120.5(13) . . ?
C5A O7 Mn3 113.7(4) . . ?
C5B O7 Mn5 110.1(13) . 22_565 ?
C5A O7 Mn5 111.3(3) . 22_565 ?
Mn3 O7 Mn5 128.85(16) . 22_565 ?
O7 C5A C4A 109.5(5) . . ?
O7 C5A C6A 105.9(6) . . ?
C4A C5A C6A 113.0(8) . . ?
O7 C5A H5A1 109.5 . . ?
C4A C5A H5A1 109.5 . . ?
C6A C5A H5A1 109.5 . . ?
O7 C5B C4B 104(2) . . ?
O7 C5B H5B1 111.0 . . ?
C4B C5B H5B1 111.0 . . ?
O7 C5B H5B2 111.0 . . ?
C4B C5B H5B2 111.0 . . ?
H5B1 C5B H5B2 109.0 . . ?
O8A C6A C5A 107.1(7) . . ?
O8A C6A H6A 110.3 . . ?
C5A C6A H6A 110.3 . . ?
O8A C6A H6B 110.3 . . ?
C5A C6A H6B 110.3 . . ?
H6A C6A H6B 108.6 . . ?
C6A O8A Mn5 113.9(4) . 22_565 ?
C6A O8A H8A 123.1 . . ?
Mn5 O8A H8A 123.1 22_565 . ?
O8B C6B C4B 102(2) . . ?
O8B C6B H6B1 111.4 . . ?
C4B C6B H6B1 111.4 . . ?
O8B C6B H6B2 111.4 . . ?
C4B C6B H6B2 111.4 . . ?
H6B1 C6B H6B2 109.3 . . ?
C6B O8B Mn5 116.3(17) . . ?
C6B O8B H8B 121.8 . . ?
Mn5 O8B H8B 121.8 . . ?
N12B N11 N12A 19(2) . . ?
N12B N11 Mn2 117(2) . . ?
N12A N11 Mn2 115.3(16) . . ?
N12B N11 Mn3 112.3(19) . 22_565 ?
N12A N11 Mn3 117.4(16) . 22_565 ?
Mn2 N11 Mn3 127.23(17) . 22_565 ?
N13A N12A N11 178(3) . . ?
N11 N12B N13B 174(3) . . ?
N22A N21A Mn5 122.6(6) . . ?
N21A N22A N23A 167.1(12) . . ?
N22A N23A Mn6 123.7(8) . . ?
O23B Mn6 O23B 127.4(9) 24_656 6 ?
O23B Mn6 O23B 127.4(9) 13_655 6 ?
O23B Mn6 O23B 180.0(12) 18_655 6 ?
O23B Mn6 O23B 180.0(11) 24_656 12_554 ?
O23B Mn6 O23B 127.4(9) 13_655 12_554 ?
O23B Mn6 O23B 127.4(9) 18_655 12_554 ?
O23B Mn6 O23B 127.4(9) 24_656 . ?
O23B Mn6 O23B 180.000(2) 13_655 . ?
O23B Mn6 O23B 127.4(9) 18_655 . ?
O23B Mn6 N23A 99.8(7) 24_656 . ?
O23B Mn6 N23A 148.0(6) 13_655 . ?
O23B Mn6 N23A 99.3(6) 18_655 . ?
O23B Mn6 N23A 80.7(6) 6 . ?
O23B Mn6 N23A 80.2(7) 12_554 . ?
O23B Mn6 N23A 80.7(6) 13_655 24_656 ?
O23B Mn6 N23A 80.2(7) 18_655 24_656 ?
O23B Mn6 N23A 99.8(7) 6 24_656 ?
O23B Mn6 N23A 148.0(6) 12_554 24_656 ?
O23B Mn6 N23A 99.3(6) . 24_656 ?
N23A Mn6 N23A 79.3(3) . 24_656 ?
O23B Mn6 N23A 80.2(7) 24_656 13_655 ?
O23B Mn6 N23A 80.7(6) 18_655 13_655 ?
O23B Mn6 N23A 99.3(6) 6 13_655 ?
O23B Mn6 N23A 99.8(7) 12_554 13_655 ?
O23B Mn6 N23A 148.0(6) . 13_655 ?
N23A Mn6 N23A 179.998(1) . 13_655 ?
N23A Mn6 N23A 100.7(3) 24_656 13_655 ?
O23B Mn6 N23A 99.3(6) 24_656 6 ?
O23B Mn6 N23A 99.8(7) 13_655 6 ?
O23B Mn6 N23A 148.0(6) 18_655 6 ?
O23B Mn6 N23A 80.7(6) 12_554 6 ?
O23B Mn6 N23A 80.2(7) . 6 ?
N23A Mn6 N23A 100.7(3) . 6 ?
N23A Mn6 N23A 79.3(3) 24_656 6 ?
N23A Mn6 N23A 79.3(3) 13_655 6 ?
O23B Mn6 N23A 80.7(6) 24_656 18_655 ?
O23B Mn6 N23A 80.2(7) 13_655 18_655 ?
O23B Mn6 N23A 148.0(6) 6 18_655 ?
O23B Mn6 N23A 99.3(6) 12_554 18_655 ?
O23B Mn6 N23A 99.8(7) . 18_655 ?
N23A Mn6 N23A 79.3(3) . 18_655 ?
N23A Mn6 N23A 100.7(3) 24_656 18_655 ?
N23A Mn6 N23A 100.7(3) 13_655 18_655 ?
N23A Mn6 N23A 179.999(1) 6 18_655 ?
O23B Mn6 N23A 148.0(6) 24_656 12_554 ?
O23B Mn6 N23A 99.3(6) 13_655 12_554 ?
O23B Mn6 N23A 99.8(7) 18_655 12_554 ?
O23B Mn6 N23A 80.2(7) 6 12_554 ?
O23B Mn6 N23A 80.7(6) . 12_554 ?
N23A Mn6 N23A 100.7(3) . 12_554 ?
N23A Mn6 N23A 179.999(1) 24_656 12_554 ?
N23A Mn6 N23A 79.3(3) 13_655 12_554 ?
N23A Mn6 N23A 100.7(3) 6 12_554 ?
N23A Mn6 N23A 79.3(3) 18_655 12_554 ?

loop_
_geom_bond_atom_site_label_1
_geom_bond_atom_site_label_2
_geom_bond_distance
_geom_bond_site_symmetry_2
_geom_bond_publ_flag
Mn1 O2 2.333(2) 10_655 ?
Mn1 O2 2.333(2) . ?
Mn1 O2 2.333(2) 19_656 ?
Mn1 O2 2.333(2) 13_665 ?
Mn1 O2 2.333(2) 7_564 ?
Mn1 O2 2.333(2) 22_565 ?
Mn1 O1 2.369(4) 13_665 ?
Mn1 O1 2.369(4) . ?
Mn2 O4 1.875(3) . ?
Mn2 O3 1.883(3) . ?
Mn2 O1 1.9326(8) . ?
Mn2 O2 1.937(3) . ?
Mn2 N11 2.216(4) . ?
Mn3 O7 1.875(3) . ?
Mn3 O6 1.888(3) . ?
Mn3 O2 1.932(3) 22_565 ?
Mn3 O2 1.936(3) . ?
Mn3 N11 2.238(4) 19_656 ?
Mn4 O3 2.129(3) 7_564 ?
Mn4 O3 2.129(3) . ?
Mn4 O3 2.129(3) 10_655 ?
Mn4 O5A 2.174(5) 10_655 ?
Mn4 O5A 2.174(5) . ?
Mn4 O5A 2.174(5) 7_564 ?
Mn4 N91B 2.314(14) . ?
Mn4 N91B 2.314(14) 10_655 ?
Mn4 N91B 2.314(14) 7_564 ?
Mn5 O4 2.119(3) . ?
Mn5 O6 2.119(3) . ?
Mn5 O7 2.134(3) 19_656 ?
Mn5 O8A 2.225(6) 19_656 ?
Mn5 N21A 2.226(6) . ?
Mn5 O5B 2.244(15) . ?
Mn5 O21B 2.30(2) 19_656 ?
Mn5 O9A 2.314(9) . ?
Mn5 O8B 2.37(2) . ?
O1 Mn2 1.9327(8) 10_655 ?
O1 Mn2 1.9327(8) 7_564 ?
O2 Mn3 1.932(3) 19_656 ?
O3 C1A 1.410(9) . ?
O3 C1B 1.53(3) . ?
C1A C2A 1.462(10) . ?
C1A C3A 1.565(12) . ?
C1A H1A 1.0000 . ?
C1B C2B 1.529(18) . ?
C1B H1B1 0.9900 . ?
C1B H1B2 0.9900 . ?
O4 C2B 1.38(2) . ?
O4 C2A 1.439(8) . ?
C2A H2A1 0.9900 . ?
C2A H2A2 0.9900 . ?
C2B C3B 1.490(16) . ?
C2B H2B 1.0000 . ?
C3A O5A 1.522(12) . ?
C3A H3A1 0.9900 . ?
C3A H3A2 0.9900 . ?
O5A H5A 0.9500 . ?
N91B N92B 1.139(8) . ?
N92B N93B 1.164(8) . ?
C3B O5B 1.41(2) . ?
C3B H3B1 0.9900 . ?
C3B H3B2 0.9900 . ?
O5B H5B 0.9500 . ?
O6 C4A 1.407(7) . ?
O6 C4B 1.54(3) . ?
C4A C5A 1.473(9) . ?
C4A H4A1 0.9900 . ?
C4A H4A2 0.9900 . ?
C4B C6B 1.510(19) . ?
C4B C5B 1.529(19) . ?
C4B H4B 1.0000 . ?
O7 C5B 1.32(3) . ?
O7 C5A 1.453(8) . ?
O7 Mn5 2.134(3) 22_565 ?
C5A C6A 1.514(11) . ?
C5A H5A1 1.0000 . ?
C5B H5B1 0.9900 . ?
C5B H5B2 0.9900 . ?
C6A O8A 1.449(10) . ?
C6A H6A 0.9900 . ?
C6A H6B 0.9900 . ?
O8A Mn5 2.225(6) 22_565 ?
O8A H8A 0.9500 . ?
O21B Mn5 2.30(2) 22_565 ?
C6B O8B 1.50(4) . ?
C6B H6B1 0.9900 . ?
C6B H6B2 0.9900 . ?
O8B H8B 0.9500 . ?
N11 N12B 1.18(3) . ?
N11 N12A 1.28(3) . ?
N11 Mn3 2.238(4) 22_565 ?
N12A N13A 1.12(4) . ?
N12B N13B 1.12(4) . ?
N21A N22A 1.177(7) . ?
N22A N23A 1.240(8) . ?
N23A Mn6 2.254(8) . ?
O23B Mn6 2.20(2) . ?
Mn6 O23B 2.20(2) 24_656 ?
Mn6 O23B 2.20(2) 13_655 ?
Mn6 O23B 2.20(2) 18_655 ?
Mn6 O23B 2.20(2) 6 ?
Mn6 O23B 2.20(2) 12_554 ?
Mn6 N23A 2.254(8) 24_656 ?
Mn6 N23A 2.254(8) 13_655 ?
Mn6 N23A 2.254(8) 6 ?
Mn6 N23A 2.254(8) 18_655 ?
Mn6 N23A 2.254(8) 12_554 ?
